data_1520732
loop_
_publ_author_name
'Hauge, Sverre'
'Maroy, Kjartan'

_publ_section_title
;
 Synthesis and Crystal Structures of Phenyltrimethylammonium Salts of
 Hexabromotellurate(IV), [C6H5(CH3)3N]2[TeBr6], and
 catena-poly[(Di-mu-bromobis(tetrabromotellurate(IV)))-mu-bromine],
 [C6H5(CH3)3N]2n[Te2Br10.Br2]n
;
_journal_name_full 'Acta Chemica Scandinavica'
_journal_page_first 445
_journal_page_last 449
_journal_paper_doi 10.3891/acta.chem.scand.52-0445
_journal_volume 52
_journal_year 1998
_chemical_formula_sum 'C18 H28 Br6 N2 Te'
_chemical_formula_weight 879.5
_space_group_IT_number 14
_symmetry_cell_setting monoclinic
_symmetry_Int_Tables_number 14
_symmetry_space_group_name_Hall '-P 2yab'
_symmetry_space_group_name_H-M 'P 1 21/a 1'
_cell_angle_alpha 90
_cell_angle_beta 103.89(1)
_cell_angle_gamma 90
_cell_formula_units_Z 2
_cell_length_a 14.314(1)
_cell_length_b 10.746(1)
_cell_length_c 8.947(1)
_cell_volume 1336.0(2)
_diffrn_ambient_temperature 293
_diffrn_radiation_probe x-ray
_diffrn_radiation_type MoK\a
_diffrn_radiation_wavelength 0.71069
_exptl_absorpt_coefficient_mu 10.01
_exptl_crystal_density_diffrn 2.186
_exptl_crystal_F_000 824
_refine_ls_goodness_of_fit_ref 1.99
_refine_ls_number_parameters 125
_refine_ls_number_reflns 1883
_refine_ls_R_factor_gt 0.042
_refine_ls_wR_factor_gt 0.044
_cod_data_source_file Acta-Chem-Scand-1998-52-445-449-1.cif
_cod_data_source_block 1
_cod_original_sg_symbol_H-M 'P 21/a'
_cod_original_formula_sum 'C18 H28 N2 Br6 Te'
_cod_database_code 1520732

loop_
_symmetry_equiv_pos_site_id
_symmetry_equiv_pos_as_xyz
1 x,y,z
2 1/2-x,1/2+y,-z
3 -x,-y,-z
4 1/2+x,1/2-y,z

loop_
_atom_site_label
_atom_site_type_symbol
_atom_site_thermal_displace_type
_atom_site_fract_x
_atom_site_fract_y
_atom_site_fract_z
_atom_site_occupancy
_atom_site_U_iso_or_equiv
_atom_site_calc_flag
_atom_site_refinement_flags
_atom_site_disorder_assembly
_atom_site_disorder_group
N N Uiso 0.1990(4) 0.5381(6) 0.3222(7) 1.000 0.0393(13) . . . .
C1 C Uiso 0.1335(7) 0.5392(9) 0.1632(10) 1.000 0.056(3) . . . .
C2 C Uiso 0.2359(7) 0.4073(9) 0.3537(10) 1.000 0.062(3) . . . .
C3 C Uiso 0.2834(6) 0.6219(10) 0.3226(11) 1.000 0.062(3) . . . .
C4 C Uiso 0.1498(5) 0.5820(8) 0.4433(9) 1.000 0.037(3) . . . .
C5 C Uiso 0.1945(6) 0.5631(10) 0.5955(10) 1.000 0.056(3) . . . .
C6 C Uiso 0.1529(7) 0.6082(11) 0.7091(10) 1.000 0.065(4) . . . .
C7 C Uiso 0.0688(6) 0.6698(9) 0.6728(10) 1.000 0.055(3) . . . .
C8 C Uiso 0.0259(7) 0.6896(10) 0.5221(12) 1.000 0.071(4) . . . .
C9 C Uiso 0.0668(6) 0.6466(9) 0.4059(10) 1.000 0.055(3) . . . .
Te Te Uiso 0.00000 0.00000 0.00000 1.000 0.0280(1) . . . .
Br1 Br Uiso -0.17049(6) 0.11778(9) -0.02913(10) 1.000 0.0479(3) . . . .
Br2 Br Uiso 0.08959(6) 0.22201(9) 0.00302(10) 1.000 0.0524(3) . . . .
Br3 Br Uiso 0.02841(6) 0.00366(10) 0.30863(8) 1.000 0.0505(3) . . . .

loop_
_geom_angle_atom_site_label_1
_geom_angle_atom_site_label_2
_geom_angle_atom_site_label_3
_geom_angle
_geom_angle_site_symmetry_1
_geom_angle_site_symmetry_2
_geom_angle_site_symmetry_3
_geom_angle_publ_flag
Br1 Te Br3 90.15(3) . . . yes
Br1 Te Br1 180.00 . . 3_555 yes
Br1 Te Br2 89.84(3) . . 3_555 yes
Br1 Te Br3 89.85(3) . . 3_555 yes
Br2 Te Br3 91.28(3) . . . yes
Br1 Te Br2 89.84(3) 3_555 . . yes
Br2 Te Br2 180.00 . . 3_555 yes
Br2 Te Br3 88.72(3) . . 3_555 yes
Br1 Te Br3 89.85(3) 3_555 . . yes
Br2 Te Br3 88.72(3) 3_555 . . yes
Br3 Te Br3 180.00 . . 3_555 yes
Br1 Te Br2 90.16(3) 3_555 . 3_555 yes
Br1 Te Br3 90.15(3) 3_555 . 3_555 yes
Br2 Te Br3 91.28(3) 3_555 . 3_555 yes
Br1 Te Br2 90.16(3) . . . yes
C1 N C2 107.2(6) . . . yes
C1 N C3 108.4(6) . . . yes
C1 N C4 112.7(6) . . . yes
C2 N C3 108.2(7) . . . yes
C2 N C4 111.3(6) . . . yes
C3 N C4 109.0(6) . . . yes
N C4 C5 118.8(7) . . . yes
N C4 C9 121.4(7) . . . yes
C5 C4 C9 119.7(8) . . . no
C4 C5 C6 119.8(8) . . . no
C5 C6 C7 120.9(8) . . . no
C6 C7 C8 118.9(9) . . . no
C7 C8 C9 121.3(9) . . . no
C4 C9 C8 119.4(8) . . . no

loop_
_geom_bond_atom_site_label_1
_geom_bond_atom_site_label_2
_geom_bond_distance
_geom_bond_site_symmetry_1
_geom_bond_site_symmetry_2
_geom_bond_publ_flag
Te Br3 2.6931(8) . 3_555 yes
Te Br2 2.7056(10) . . yes
Te Br3 2.6931(8) . . yes
Te Br1 2.7056(10) . . yes
Te Br2 2.7056(10) . 3_555 yes
Te Br1 2.7056(10) . 3_555 yes
N C3 1.506(11) . . yes
N C2 1.504(12) . . yes
N C1 1.504(11) . . yes
N C4 1.503(10) . . yes
C4 C9 1.347(12) . . no
C4 C5 1.374(12) . . no
C5 C6 1.383(13) . . no
C6 C7 1.344(14) . . no
C7 C8 1.358(14) . . no
C8 C9 1.389(14) . . no

loop_
_geom_torsion_atom_site_label_1
_geom_torsion_atom_site_label_2
_geom_torsion_atom_site_label_3
_geom_torsion_atom_site_label_4
_geom_torsion
_geom_torsion_site_symmetry_1
_geom_torsion_site_symmetry_2
_geom_torsion_site_symmetry_3
_geom_torsion_site_symmetry_4
_geom_torsion_publ_flag
C1 N C4 C5 167.4(8) . . . . no
C1 N C4 C9 -17.3(11) . . . . no
C2 N C4 C5 47.0(10) . . . . no
C2 N C4 C9 -137.7(9) . . . . no
C3 N C4 C5 -72.3(10) . . . . no
C3 N C4 C9 103.1(9) . . . . no
N C4 C5 C6 176.8(9) . . . . no
C9 C4 C5 C6 1.4(15) . . . . no
N C4 C9 C8 -177.4(8) . . . . no
C5 C4 C9 C8 -2.2(14) . . . . no
C4 C5 C6 C7 0.4(16) . . . . no
C5 C6 C7 C8 -1.4(16) . . . . no
C6 C7 C8 C9 0.6(16) . . . . no
C7 C8 C9 C4 1.2(15) . . . . no
